data_7225660
loop_
_publ_author_name
'Chen, Wei-Chen'
'Parthasarathy, Gandeepan'
'Tsai, Chia-Hung'
'Luo, Ching-Zong'
'Rajamalli, Pachaiyappan'
'Cheng, Chien Hong'

_publ_section_title
;
 A Concise Synthesis of Quinolinium, and Biquinolinium Salts and
 Biquinolines from Benzylic Azides and Alkenes Promoted by Copper(II)
 Species
;
_journal_name_full 'RSC Adv.'
_journal_paper_doi 10.1039/C6RA11840B
_journal_year 2016
_chemical_formula_sum 'C48 H36 B2 F8 N2'
_chemical_formula_weight 814.41
_chemical_name_systematic
;
 ?
;
_space_group_crystal_system monoclinic
_space_group_IT_number 14
_space_group_name_Hall '-P 2ybc'
_space_group_name_H-M_alt 'P 1 21/c 1'
_symmetry_space_group_name_Hall '-P 2ybc'
_symmetry_space_group_name_H-M 'P 1 21/c 1'
_atom_sites_solution_hydrogens geom
_audit_creation_method SHELXL-2013
_audit_update_record
;
2015-11-02 deposited with the CCDC.
2016-06-22 downloaded from the CCDC.
;
_cell_angle_alpha 90
_cell_angle_beta 110.482(6)
_cell_angle_gamma 90
_cell_formula_units_Z 2
_cell_length_a 13.2275(13)
_cell_length_b 12.9049(11)
_cell_length_c 12.2015(11)
_cell_measurement_reflns_used 729
_cell_measurement_temperature 100(2)
_cell_measurement_theta_max 32.1474
_cell_measurement_theta_min 3.5669
_cell_volume 1951.1(3)
_computing_cell_refinement 'SAINT V8.34A (Bruker AXS Inc., 2013)'
_computing_data_collection 'APEX2 (Bruker AXS, 2010)'
_computing_data_reduction 'SAINT V8.34A (Bruker AXS Inc., 2013)'
_computing_molecular_graphics 'SHELXTL (Sheldrick, 2008)'
_computing_publication_material SHELXTL
_computing_structure_refinement 'SHELXL-2013 (Sheldrick, 2013)'
_diffrn_ambient_temperature 100(2)
_diffrn_detector_area_resol_mean 8.3333
_diffrn_measured_fraction_theta_full 0.950
_diffrn_measured_fraction_theta_max 0.969
_diffrn_measurement_device_type 'Bruker APEX-II CCD'
_diffrn_measurement_method '\f and \w scans'
_diffrn_radiation_type CuK\a
_diffrn_radiation_wavelength 1.54178
_diffrn_reflns_av_R_equivalents 0.1157
_diffrn_reflns_av_unetI/netI 0.0936
_diffrn_reflns_Laue_measured_fraction_full 0.950
_diffrn_reflns_Laue_measured_fraction_max 0.969
_diffrn_reflns_limit_h_max 15
_diffrn_reflns_limit_h_min -15
_diffrn_reflns_limit_k_max 13
_diffrn_reflns_limit_k_min -15
_diffrn_reflns_limit_l_max 14
_diffrn_reflns_limit_l_min -14
_diffrn_reflns_number 13094
_diffrn_reflns_point_group_measured_fraction_full 0.950
_diffrn_reflns_point_group_measured_fraction_max 0.969
_diffrn_reflns_theta_full 67.679
_diffrn_reflns_theta_max 66.746
_diffrn_reflns_theta_min 3.567
_exptl_absorpt_coefficient_mu 0.897
_exptl_absorpt_correction_T_max 0.9492
_exptl_absorpt_correction_T_min 0.6817
_exptl_absorpt_correction_type multi-scan
_exptl_absorpt_process_details 'SADABS V2012/1 (Bruker AXS Inc.)'
_exptl_crystal_colour Brown
_exptl_crystal_density_diffrn 1.386
_exptl_crystal_density_meas ?
_exptl_crystal_density_method 'not measured'
_exptl_crystal_description Lump
_exptl_crystal_F_000 840
_exptl_crystal_size_max 0.17
_exptl_crystal_size_mid 0.15
_exptl_crystal_size_min 0.15
_refine_diff_density_max 0.270
_refine_diff_density_min -0.166
_refine_diff_density_rms 0.052
_refine_ls_extinction_method none
_refine_ls_goodness_of_fit_ref 0.670
_refine_ls_hydrogen_treatment constr
_refine_ls_matrix_type full
_refine_ls_number_parameters 271
_refine_ls_number_reflns 3356
_refine_ls_number_restraints 0
_refine_ls_restrained_S_all 0.670
_refine_ls_R_factor_all 0.2009
_refine_ls_R_factor_gt 0.0857
_refine_ls_shift/su_max 0.004
_refine_ls_shift/su_mean 0.000
_refine_ls_structure_factor_coef Fsqd
_refine_ls_weighting_details 'w=1/[\s^2^(Fo^2^)+(0.1438P)^2^] where P=(Fo^2^+2Fc^2^)/3'
_refine_ls_weighting_scheme calc
_refine_ls_wR_factor_gt 0.2190
_refine_ls_wR_factor_ref 0.2861
_reflns_Friedel_coverage 0.000
_reflns_number_gt 657
_reflns_number_total 3356
_reflns_threshold_expression 'I > 2\s(I)'
_cod_data_source_file c6ra11840b2.cif
_cod_data_source_block 140445LT_a
_cod_depositor_comments
;
The following automatic conversions were performed:

'_exptl_crystal_density_meas' value 'not measured' was changed to '?'
- the value is perceived as not measured.

Automatic conversion script
Id: cif_fix_values 4268 2015-11-12 08:31:59Z antanas 
;
_cod_database_code 7225660
_shelx_space_group_comment
;
The symmetry employed for this shelxl refinement is uniquely defined
by the following loop, which should always be used as a source of
symmetry information in preference to the above space-group names.
They are only intended as comments.
;
_shelxl_version_number 2013-4

loop_
_space_group_symop_operation_xyz
'x, y, z'
'-x, y+1/2, -z+1/2'
'-x, -y, -z'
'x, -y-1/2, z-1/2'

loop_
_atom_site_label
_atom_site_type_symbol
_atom_site_fract_x
_atom_site_fract_y
_atom_site_fract_z
_atom_site_U_iso_or_equiv
_atom_site_adp_type
_atom_site_occupancy
_atom_site_site_symmetry_order
_atom_site_calc_flag
_atom_site_refinement_flags_posn
_atom_site_refinement_flags_adp
B1 B 0.1946(18) 0.1088(14) 0.7459(15) 0.253(9) Uani 1 1 d . .
C1 C 0.0319(10) 0.2988(8) 0.9295(8) 0.217(4) Uani 1 1 d . .
H1A H 0.0035 0.3576 0.9623 0.260 Uiso 1 1 calc R U
H1B H 0.0655 0.2495 0.9942 0.260 Uiso 1 1 calc R U
C2 C -0.0579(9) 0.2477(6) 0.8438(10) 0.198(4) Uani 1 1 d . .
H2 H -0.0821 0.1802 0.8534 0.238 Uiso 1 1 calc R U
C3 C -0.1079(8) 0.3124(7) 0.7394(10) 0.198(3) Uani 1 1 d . .
H3 H -0.1465 0.3678 0.7666 0.238 Uiso 1 1 calc R U
C4 C -0.0233(7) 0.3709(5) 0.7053(8) 0.147(2) Uani 1 1 d . .
C5 C -0.0545(5) 0.4183(5) 0.5972(7) 0.139(2) Uani 1 1 d . .
H5 H -0.1278 0.4139 0.5472 0.167 Uiso 1 1 calc R U
C6 C 0.0197(6) 0.4737(4) 0.5583(5) 0.125(2) Uani 1 1 d . .
C7 C 0.1246(6) 0.4716(5) 0.6283(7) 0.133(2) Uani 1 1 d . .
H7 H 0.1766 0.5027 0.6013 0.159 Uiso 1 1 calc R U
C8 C 0.1597(7) 0.4255(5) 0.7392(7) 0.136(2) Uani 1 1 d . .
C9 C 0.2711(8) 0.4239(6) 0.8113(9) 0.158(3) Uani 1 1 d . .
C10 C 0.2978(8) 0.3801(8) 0.9192(9) 0.181(3) Uani 1 1 d . .
H10 H 0.3716 0.3738 0.9671 0.218 Uiso 1 1 calc R U
C11 C 0.2190(11) 0.3449(7) 0.9598(8) 0.180(3) Uani 1 1 d . .
H11 H 0.2389 0.3251 1.0396 0.216 Uiso 1 1 calc R U
C12 C 0.0805(8) 0.3769(5) 0.7783(8) 0.139(2) Uani 1 1 d . .
C13 C -0.1964(11) 0.2620(8) 0.6354(10) 0.168(3) Uani 1 1 d . .
C14 C -0.1767(10) 0.1791(10) 0.5750(12) 0.202(4) Uani 1 1 d . .
H14 H -0.1081 0.1463 0.6025 0.243 Uiso 1 1 calc R U
C15 C -0.2537(16) 0.1436(11) 0.4771(15) 0.235(7) Uani 1 1 d . .
H15 H -0.2366 0.0912 0.4318 0.282 Uiso 1 1 calc R U
C16 C -0.3557(15) 0.1824(14) 0.4430(14) 0.248(7) Uani 1 1 d . .
H16 H -0.4112 0.1513 0.3794 0.298 Uiso 1 1 calc R U
C17 C -0.3787(10) 0.2637(12) 0.4978(14) 0.215(4) Uani 1 1 d . .
H17 H -0.4485 0.2942 0.4699 0.258 Uiso 1 1 calc R U
C18 C -0.2996(13) 0.3023(7) 0.5951(11) 0.185(3) Uani 1 1 d . .
H18 H -0.3163 0.3585 0.6361 0.222 Uiso 1 1 calc R U
C19 C 0.3557(7) 0.4595(9) 0.7677(9) 0.170(3) Uani 1 1 d . .
C20 C 0.4164(11) 0.5387(9) 0.8161(8) 0.207(4) Uani 1 1 d . .
H20 H 0.4038 0.5732 0.8789 0.248 Uiso 1 1 calc R U
C21 C 0.4976(11) 0.5743(12) 0.7802(9) 0.246(6) Uani 1 1 d . .
H21 H 0.5408 0.6316 0.8181 0.295 Uiso 1 1 calc R U
C22 C 0.5141(8) 0.5285(12) 0.6941(12) 0.226(6) Uani 1 1 d . .
H22 H 0.5723 0.5511 0.6715 0.271 Uiso 1 1 calc R U
C23 C 0.4490(10) 0.4458(11) 0.6321(10) 0.247(5) Uani 1 1 d . .
H23 H 0.4600 0.4134 0.5673 0.296 Uiso 1 1 calc R U
C24 C 0.3674(7) 0.4152(8) 0.6727(11) 0.230(5) Uani 1 1 d . .
H24 H 0.3190 0.3619 0.6327 0.276 Uiso 1 1 calc R U
F1 F 0.2074(5) 0.1021(4) 0.8602(5) 0.277(3) Uani 1 1 d . .
F2 F 0.2208(5) 0.0316(4) 0.7103(6) 0.279(3) Uani 1 1 d . .
F3 F 0.0862(6) 0.1097(9) 0.6981(7) 0.387(6) Uani 1 1 d . .
F4 F 0.2275(7) 0.1934(4) 0.7172(5) 0.287(4) Uani 1 1 d . .
N1 N 0.1144(8) 0.3376(5) 0.8896(8) 0.163(2) Uani 1 1 d . .

loop_
_atom_site_aniso_label
_atom_site_aniso_U_11
_atom_site_aniso_U_22
_atom_site_aniso_U_33
_atom_site_aniso_U_23
_atom_site_aniso_U_13
_atom_site_aniso_U_12
B1 0.36(2) 0.231(16) 0.217(15) 0.094(13) 0.164(16) 0.188(16)
C1 0.275(11) 0.216(10) 0.201(10) 0.024(8) 0.136(9) -0.022(8)
C2 0.272(10) 0.145(6) 0.201(9) 0.052(7) 0.110(8) -0.030(6)
C3 0.233(9) 0.164(7) 0.231(10) 0.026(8) 0.124(8) -0.036(7)
C4 0.157(7) 0.151(6) 0.145(7) 0.028(5) 0.069(6) 0.001(5)
C5 0.122(4) 0.138(5) 0.168(6) -0.004(5) 0.063(5) 0.007(4)
C6 0.129(5) 0.104(4) 0.160(6) 0.010(4) 0.072(6) 0.009(4)
C7 0.132(5) 0.120(4) 0.159(6) 0.020(4) 0.068(5) 0.019(4)
C8 0.147(6) 0.120(4) 0.150(7) 0.004(5) 0.064(6) 0.008(4)
C9 0.156(8) 0.137(6) 0.169(8) -0.003(5) 0.039(7) 0.013(5)
C10 0.185(9) 0.204(9) 0.157(8) 0.002(6) 0.061(7) 0.004(6)
C11 0.216(10) 0.169(7) 0.140(8) -0.002(6) 0.045(9) 0.016(7)
C12 0.164(7) 0.112(5) 0.144(7) -0.004(5) 0.059(6) 0.019(5)
C13 0.205(10) 0.137(7) 0.201(9) 0.002(7) 0.121(9) -0.029(7)
C14 0.263(13) 0.178(10) 0.223(12) 0.001(8) 0.158(11) 0.003(8)
C15 0.34(2) 0.190(10) 0.246(15) -0.062(10) 0.192(17) -0.079(13)
C16 0.300(17) 0.230(15) 0.256(13) -0.048(12) 0.148(15) -0.123(14)
C17 0.205(11) 0.211(12) 0.227(12) 0.025(9) 0.076(10) -0.003(10)
C18 0.203(10) 0.157(7) 0.205(10) -0.014(7) 0.082(9) -0.004(8)
C19 0.143(7) 0.179(8) 0.182(9) -0.021(7) 0.048(7) 0.006(6)
C20 0.251(11) 0.199(10) 0.184(9) 0.006(8) 0.093(9) -0.024(8)
C21 0.246(13) 0.325(17) 0.143(9) -0.011(9) 0.040(8) -0.066(10)
C22 0.122(6) 0.293(16) 0.220(13) 0.055(12) 0.007(8) -0.020(8)
C23 0.162(8) 0.315(14) 0.278(12) -0.027(11) 0.095(10) 0.059(9)
C24 0.153(7) 0.263(11) 0.298(12) -0.075(9) 0.109(8) 0.015(6)
F1 0.386(8) 0.219(5) 0.194(5) 0.050(4) 0.063(5) -0.061(5)
F2 0.339(6) 0.148(4) 0.429(9) -0.050(5) 0.234(6) 0.008(4)
F3 0.268(7) 0.544(15) 0.366(10) 0.222(9) 0.132(7) 0.165(9)
F4 0.586(12) 0.120(3) 0.202(5) -0.013(3) 0.196(6) 0.001(5)
N1 0.211(8) 0.155(5) 0.134(6) 0.003(5) 0.073(6) 0.009(5)

loop_
_atom_type_symbol
_atom_type_description
_atom_type_scat_dispersion_real
_atom_type_scat_dispersion_imag
_atom_type_scat_source
C C 0.0181 0.0091 'International Tables Vol C Tables 4.2.6.8 and 6.1.1.4'
H H 0.0000 0.0000 'International Tables Vol C Tables 4.2.6.8 and 6.1.1.4'
B B 0.0090 0.0039 'International Tables Vol C Tables 4.2.6.8 and 6.1.1.4'
N N 0.0311 0.0180 'International Tables Vol C Tables 4.2.6.8 and 6.1.1.4'
F F 0.0727 0.0534 'International Tables Vol C Tables 4.2.6.8 and 6.1.1.4'

loop_
_geom_angle_atom_site_label_1
_geom_angle_atom_site_label_2
_geom_angle_atom_site_label_3
_geom_angle
_geom_angle_site_symmetry_3
F2 B1 F4 116.7(14) .
F2 B1 F3 105(2) .
F4 B1 F3 106.8(9) .
F2 B1 F1 112.2(11) .
F4 B1 F1 114.2(19) .
F3 B1 F1 100.3(12) .
N1 C1 C2 116.5(8) .
N1 C1 H1A 108.2 .
C2 C1 H1A 108.2 .
N1 C1 H1B 108.2 .
C2 C1 H1B 108.2 .
H1A C1 H1B 107.3 .
C1 C2 C3 112.1(8) .
C1 C2 H2 124.0 .
C3 C2 H2 124.0 .
C2 C3 C4 111.5(9) .
C2 C3 C13 117.1(9) .
C4 C3 C13 113.8(8) .
C2 C3 H3 104.2 .
C4 C3 H3 104.2 .
C13 C3 H3 104.2 .
C12 C4 C5 119.9(8) .
C12 C4 C3 121.5(9) .
C5 C4 C3 118.6(9) .
C4 C5 C6 122.1(7) .
C4 C5 H5 119.0 .
C6 C5 H5 119.0 .
C7 C6 C5 117.0(6) .
C7 C6 C6 123.4(8) 3_566
C5 C6 C6 119.6(9) 3_566
C6 C7 C8 122.7(7) .
C6 C7 H7 118.7 .
C8 C7 H7 118.7 .
C7 C8 C9 121.6(9) .
C7 C8 C12 118.2(8) .
C9 C8 C12 120.2(9) .
C10 C9 C8 117.7(10) .
C10 C9 C19 120.5(10) .
C8 C9 C19 121.6(9) .
C9 C10 C11 120.9(11) .
C9 C10 H10 119.6 .
C11 C10 H10 119.6 .
N1 C11 C10 122.0(10) .
N1 C11 H11 119.0 .
C10 C11 H11 119.0 .
C4 C12 N1 122.4(10) .
C4 C12 C8 119.7(9) .
N1 C12 C8 117.9(9) .
C14 C13 C18 116.8(11) .
C14 C13 C3 122.7(14) .
C18 C13 C3 120.4(11) .
C15 C14 C13 120.8(14) .
C15 C14 H14 119.6 .
C13 C14 H14 119.6 .
C14 C15 C16 120.5(17) .
C14 C15 H15 119.8 .
C16 C15 H15 119.8 .
C17 C16 C15 120.7(18) .
C17 C16 H16 119.6 .
C15 C16 H16 119.6 .
C16 C17 C18 118.7(14) .
C16 C17 H17 120.7 .
C18 C17 H17 120.7 .
C17 C18 C13 122.1(11) .
C17 C18 H18 119.0 .
C13 C18 H18 119.0 .
C20 C19 C24 118.9(11) .
C20 C19 C9 120.4(12) .
C24 C19 C9 120.6(10) .
C19 C20 C21 122.9(12) .
C19 C20 H20 118.6 .
C21 C20 H20 118.6 .
C22 C21 C20 118.7(16) .
C22 C21 H21 120.6 .
C20 C21 H21 120.6 .
C21 C22 C23 122.5(15) .
C21 C22 H22 118.8 .
C23 C22 H22 118.8 .
C24 C23 C22 115.3(11) .
C24 C23 H23 122.4 .
C22 C23 H23 122.4 .
C19 C24 C23 121.4(11) .
C19 C24 H24 119.3 .
C23 C24 H24 119.3 .
C11 N1 C12 120.6(9) .
C11 N1 C1 122.8(10) .
C12 N1 C1 116.3(9) .

loop_
_geom_bond_atom_site_label_1
_geom_bond_atom_site_label_2
_geom_bond_distance
_geom_bond_site_symmetry_2
B1 F2 1.186(13) .
B1 F4 1.27(2) .
B1 F3 1.35(2) .
B1 F1 1.347(13) .
C1 N1 1.432(9) .
C1 C2 1.439(9) .
C1 H1A 0.9900 .
C1 H1B 0.9900 .
C2 C3 1.471(10) .
C2 H2 0.9500 .
C3 C4 1.523(9) .
C3 C13 1.538(10) .
C3 H3 1.0000 .
C4 C12 1.353(8) .
C4 C5 1.380(8) .
C5 C6 1.423(8) .
C5 H5 0.9500 .
C6 C7 1.351(7) .
C6 C6 1.496(10) 3_566
C7 C8 1.399(8) .
C7 H7 0.9500 .
C8 C9 1.429(8) .
C8 C12 1.438(8) .
C9 C10 1.360(9) .
C9 C19 1.470(11) .
C10 C11 1.378(10) .
C10 H10 0.9500 .
C11 N1 1.352(8) .
C11 H11 0.9500 .
C12 N1 1.370(8) .
C13 C14 1.374(11) .
C13 C18 1.380(9) .
C14 C15 1.350(13) .
C14 H14 0.9500 .
C15 C16 1.360(15) .
C15 H15 0.9500 .
C16 C17 1.335(15) .
C16 H16 0.9500 .
C17 C18 1.373(12) .
C17 H17 0.9500 .
C18 H18 0.9500 .
C19 C20 1.306(10) .
C19 C24 1.349(10) .
C20 C21 1.373(12) .
C20 H20 0.9500 .
C21 C22 1.289(14) .
C21 H21 0.9500 .
C22 C23 1.413(13) .
C22 H22 0.9500 .
C23 C24 1.392(12) .
C23 H23 0.9500 .
C24 H24 0.9500 .
